data_7206813
loop_
_publ_author_name
'Sun, Di'
'Li, Yun-Hua'
'Wu, Shu-Ting'
'Hao, Hong-Jun'
'Liu, Fu-Jing'
'Huang, Rong-Bin'
'Zheng, Lan-Sun'

_publ_section_title
;
 An unprecedented (4,24)-connected metal--organic framework sustained by
 nanosized Ag12 cuboctahedral node
;
_journal_issue 24
_journal_name_full CrystEngComm
_journal_page_first 7311
_journal_paper_doi 10.1039/c1ce05672g
_journal_volume 13
_journal_year 2011
_chemical_formula_sum 'C7 H10 Ag2 N8 O4'
_chemical_formula_weight 485.97
_chemical_name_systematic
;
?
;
_space_group_IT_number 166
_symmetry_space_group_name_Hall '-R 3 2"'
_symmetry_space_group_name_H-M 'R -3 m :H'
_atom_sites_solution_hydrogens geom
_atom_sites_solution_primary direct
_atom_sites_solution_secondary difmap
_audit_creation_method SHELXL-97
_cell_angle_alpha 90.00
_cell_angle_beta 90.00
_cell_angle_gamma 120.00
_cell_formula_units_Z 18
_cell_length_a 22.1713(16)
_cell_length_b 22.1713(16)
_cell_length_c 16.947(2)
_cell_measurement_temperature 173(2)
_cell_volume 7214.5(11)
_computing_structure_refinement 'SHELXL-97 (Sheldrick, 1997)'
_computing_structure_solution 'SHELXS-97 (Sheldrick, 1990)'
_diffrn_ambient_temperature 173(2)
_diffrn_measured_fraction_theta_full 1.000
_diffrn_measured_fraction_theta_max 1.000
_diffrn_measurement_device_type 'Rigaku RAXIS-RAPID'
_diffrn_radiation_monochromator graphite
_diffrn_radiation_source 'Rotating Anode'
_diffrn_radiation_type MoK\a
_diffrn_radiation_wavelength 0.71073
_diffrn_reflns_av_R_equivalents 0.0317
_diffrn_reflns_av_sigmaI/netI 0.0171
_diffrn_reflns_limit_h_max 26
_diffrn_reflns_limit_h_min -26
_diffrn_reflns_limit_k_max 26
_diffrn_reflns_limit_k_min -24
_diffrn_reflns_limit_l_max 20
_diffrn_reflns_limit_l_min -13
_diffrn_reflns_number 12124
_diffrn_reflns_theta_full 24.99
_diffrn_reflns_theta_max 24.99
_diffrn_reflns_theta_min 1.60
_exptl_absorpt_coefficient_mu 2.468
_exptl_absorpt_correction_T_max 0.8084
_exptl_absorpt_correction_T_min 0.7993
_exptl_crystal_colour colorless
_exptl_crystal_density_diffrn 2.013
_exptl_crystal_density_method 'not measured'
_exptl_crystal_description block
_exptl_crystal_F_000 4212
_exptl_crystal_size_max 0.10
_exptl_crystal_size_mid 0.09
_exptl_crystal_size_min 0.09
_refine_diff_density_max 0.576
_refine_diff_density_min -0.457
_refine_diff_density_rms 0.112
_refine_ls_extinction_coef 0.000132(17)
_refine_ls_extinction_expression Fc^*^=kFc[1+0.001xFc^2^\l^3^/sin(2\q)]^-1/4^
_refine_ls_extinction_method SHELXL
_refine_ls_goodness_of_fit_ref 1.084
_refine_ls_hydrogen_treatment constr
_refine_ls_matrix_type full
_refine_ls_number_parameters 108
_refine_ls_number_reflns 1547
_refine_ls_number_restraints 0
_refine_ls_restrained_S_all 1.084
_refine_ls_R_factor_all 0.0304
_refine_ls_R_factor_gt 0.0294
_refine_ls_shift/su_max 0.000
_refine_ls_shift/su_mean 0.000
_refine_ls_structure_factor_coef Fsqd
_refine_ls_weighting_details 'calc w=1/[\s^2^(Fo^2^)+(0.0413P)^2^+48.1251P] where P=(Fo^2^+2Fc^2^)/3'
_refine_ls_weighting_scheme calc
_refine_ls_wR_factor_gt 0.0788
_refine_ls_wR_factor_ref 0.0796
_reflns_number_gt 1515
_reflns_number_total 1547
_reflns_threshold_expression >2sigma(I)
_cod_data_source_file c1ce05672g.txt
_cod_data_source_block p1'-dehydration
_cod_original_cell_volume 7214.6(13)
_cod_database_code 7206813

loop_
_symmetry_equiv_pos_as_xyz
'x, y, z'
'-y, x-y, z'
'-x+y, -x, z'
'y, x, -z'
'x-y, -y, -z'
'-x, -x+y, -z'
'x+2/3, y+1/3, z+1/3'
'-y+2/3, x-y+1/3, z+1/3'
'-x+y+2/3, -x+1/3, z+1/3'
'y+2/3, x+1/3, -z+1/3'
'x-y+2/3, -y+1/3, -z+1/3'
'-x+2/3, -x+y+1/3, -z+1/3'
'x+1/3, y+2/3, z+2/3'
'-y+1/3, x-y+2/3, z+2/3'
'-x+y+1/3, -x+2/3, z+2/3'
'y+1/3, x+2/3, -z+2/3'
'x-y+1/3, -y+2/3, -z+2/3'
'-x+1/3, -x+y+2/3, -z+2/3'
'-x, -y, -z'
'y, -x+y, -z'
'x-y, x, -z'
'-y, -x, z'
'-x+y, y, z'
'x, x-y, z'
'-x+2/3, -y+1/3, -z+1/3'
'y+2/3, -x+y+1/3, -z+1/3'
'x-y+2/3, x+1/3, -z+1/3'
'-y+2/3, -x+1/3, z+1/3'
'-x+y+2/3, y+1/3, z+1/3'
'x+2/3, x-y+1/3, z+1/3'
'-x+1/3, -y+2/3, -z+2/3'
'y+1/3, -x+y+2/3, -z+2/3'
'x-y+1/3, x+2/3, -z+2/3'
'-y+1/3, -x+2/3, z+2/3'
'-x+y+1/3, y+2/3, z+2/3'
'x+1/3, x-y+2/3, z+2/3'

loop_
_atom_site_label
_atom_site_type_symbol
_atom_site_fract_x
_atom_site_fract_y
_atom_site_fract_z
_atom_site_U_iso_or_equiv
_atom_site_adp_type
_atom_site_occupancy
_atom_site_symmetry_multiplicity
_atom_site_calc_flag
_atom_site_refinement_flags
Ag1 Ag 0.243078(11) 0.48616(2) -0.02800(2) 0.03517(17) Uani 1 2 d S
Ag2 Ag 0.27741(2) 0.27741(2) 0.0000 0.03561(17) Uani 1 2 d S
C1 C 0.25035(18) 0.17663(17) 0.15372(18) 0.0247(7) Uani 1 1 d .
C2 C 0.2763(3) 0.13813(14) 0.0417(3) 0.0299(11) Uani 1 2 d S
C3 C 0.31387(19) 0.41731(18) 0.0938(2) 0.0286(8) Uani 1 1 d .
C4 C 0.3333 0.4619(3) 0.1667 0.072(3) Uani 1 2 d S
H4A H 0.2948 0.4684 0.1801 0.087 Uiso 1 1 d R
C5 C 0.2644(3) 0.63220(13) 0.0179(3) 0.0273(10) Uani 1 2 d S
N1 N 0.24421(17) 0.22545(16) 0.19207(18) 0.0334(7) Uani 1 1 d .
H1A H 0.2517 0.2642 0.1665 0.040 Uiso 1 1 d R
H1B H 0.2325 0.2199 0.2435 0.040 Uiso 1 1 d R
N2 N 0.26792(16) 0.18761(15) 0.07698(16) 0.0289(6) Uani 1 1 d .
N3 N 0.2391(2) 0.11957(11) 0.1939(2) 0.0252(8) Uani 1 2 d S
N4 N 0.29755(11) 0.5951(2) 0.0181(2) 0.0270(9) Uani 1 2 d S
N5 N 0.1961(2) 0.59803(11) 0.0182(3) 0.0349(10) Uani 1 2 d S
H5A H 0.1726 0.5509 0.0185 0.042 Uiso 1 1 d R
N6 N 0.2940(3) 0.14702(16) -0.0339(3) 0.0488(14) Uani 1 2 d S
H6A H 0.3002 0.1855 -0.0595 0.059 Uiso 1 1 d R
O1 O 0.32525(15) 0.44788(14) 0.02942(15) 0.0374(6) Uani 1 1 d .
O2 O 0.28578(16) 0.35354(14) 0.10260(16) 0.0428(7) Uani 1 1 d .

loop_
_atom_site_aniso_label
_atom_site_aniso_U_11
_atom_site_aniso_U_22
_atom_site_aniso_U_33
_atom_site_aniso_U_23
_atom_site_aniso_U_13
_atom_site_aniso_U_12
Ag1 0.0332(2) 0.0386(3) 0.0355(3) -0.01568(17) -0.00784(8) 0.01932(13)
Ag2 0.0444(2) 0.0444(2) 0.0275(2) 0.00226(8) -0.00226(8) 0.0293(2)
C1 0.0282(17) 0.0278(17) 0.0200(16) 0.0012(13) 0.0012(13) 0.0153(15)
C2 0.039(3) 0.0312(19) 0.022(2) 0.0025(10) 0.005(2) 0.0197(14)
C3 0.0363(19) 0.0311(19) 0.0252(18) -0.0034(15) -0.0084(15) 0.0220(16)
C4 0.159(9) 0.061(3) 0.030(3) -0.014(2) -0.028(4) 0.079(4)
C5 0.028(3) 0.0290(18) 0.025(2) 0.0010(10) 0.002(2) 0.0140(13)
N1 0.054(2) 0.0301(16) 0.0254(15) 0.0044(13) 0.0078(14) 0.0278(15)
N2 0.0399(17) 0.0298(15) 0.0221(14) 0.0036(12) 0.0053(12) 0.0213(14)
N3 0.032(2) 0.0262(15) 0.0197(19) 0.0021(8) 0.0043(16) 0.0158(11)
N4 0.0254(15) 0.025(2) 0.031(2) 0.0004(17) 0.0002(8) 0.0125(11)
N5 0.022(2) 0.0250(16) 0.057(3) 0.0024(10) 0.005(2) 0.0108(11)
N6 0.092(4) 0.0466(19) 0.023(2) 0.0105(13) 0.021(3) 0.046(2)
O1 0.0548(17) 0.0356(14) 0.0248(13) 0.0007(11) -0.0054(12) 0.0248(13)
O2 0.0567(18) 0.0313(15) 0.0331(14) -0.0006(11) -0.0137(13) 0.0165(13)

loop_
_atom_type_symbol
_atom_type_description
_atom_type_scat_dispersion_real
_atom_type_scat_dispersion_imag
_atom_type_scat_source
C C 0.0033 0.0016 'International Tables Vol C Tables 4.2.6.8 and 6.1.1.4'
H H 0.0000 0.0000 'International Tables Vol C Tables 4.2.6.8 and 6.1.1.4'
N N 0.0061 0.0033 'International Tables Vol C Tables 4.2.6.8 and 6.1.1.4'
O O 0.0106 0.0060 'International Tables Vol C Tables 4.2.6.8 and 6.1.1.4'
Ag Ag -0.8971 1.1015 'International Tables Vol C Tables 4.2.6.8 and 6.1.1.4'

loop_
_geom_angle_atom_site_label_1
_geom_angle_atom_site_label_2
_geom_angle_atom_site_label_3
_geom_angle
_geom_angle_site_symmetry_1
_geom_angle_site_symmetry_3
N3 Ag1 N4 141.30(15) 15_554 .
N3 Ag1 O1 100.35(8) 15_554 .
N4 Ag1 O1 97.82(8) . .
N3 Ag1 O1 100.36(8) 15_554 23
N4 Ag1 O1 97.82(8) . 23
O1 Ag1 O1 123.01(12) . 23
N2 Ag2 N2 122.83(16) 4 .
N2 Ag2 O2 98.13(10) 4 4
N2 Ag2 O2 103.75(10) . 4
N2 Ag2 O2 103.75(10) 4 .
N2 Ag2 O2 98.13(10) . .
O2 Ag2 O2 133.33(15) 4 .
N1 C1 N2 117.7(3) . .
N1 C1 N3 118.2(3) . .
N2 C1 N3 124.1(3) . .
N6 C2 N2 117.5(2) . 24
N6 C2 N2 117.5(2) . .
N2 C2 N2 125.0(4) 24 .
O2 C3 O1 125.3(3) . .
O2 C3 C4 117.9(3) . .
O1 C3 C4 116.7(3) . .
C3 C4 C3 118.1(5) 12 .
C3 C4 H4A 107.6 12 .
C3 C4 H4A 107.9 . .
N5 C5 N4 118.1(2) . 3_565
N5 C5 N4 118.1(2) . .
N4 C5 N4 123.7(5) 3_565 .
C1 N1 H1A 119.8 . .
C1 N1 H1B 120.2 . .
H1A N1 H1B 120.0 . .
C2 N2 C1 115.4(3) . .
C2 N2 Ag2 117.7(2) . .
C1 N2 Ag2 126.7(2) . .
C1 N3 C1 115.8(4) 24 .
C1 N3 Ag1 121.1(2) 24 8
C1 N3 Ag1 121.1(2) . 8
C5 N4 C5 116.3(5) 2_665 .
C5 N4 Ag1 119.6(3) 2_665 .
C5 N4 Ag1 119.6(3) . .
C5 N5 H5A 119.8 . .
C2 N6 H6A 119.9 . .
C3 O1 Ag1 122.1(2) . .
C3 O2 Ag2 122.9(2) . .

loop_
_geom_bond_atom_site_label_1
_geom_bond_atom_site_label_2
_geom_bond_distance
_geom_bond_site_symmetry_2
Ag1 N3 2.198(4) 15_554
Ag1 N4 2.233(4) .
Ag1 O1 2.556(3) .
Ag1 O1 2.556(3) 23
Ag2 N2 2.300(3) 4
Ag2 N2 2.300(3) .
Ag2 O2 2.365(3) 4
Ag2 O2 2.365(3) .
C1 N1 1.327(4) .
C1 N2 1.344(4) .
C1 N3 1.346(4) .
C2 N6 1.325(7) .
C2 N2 1.341(4) 24
C2 N2 1.341(4) .
C3 O2 1.236(4) .
C3 O1 1.242(4) .
C3 C4 1.504(5) .
C4 C3 1.504(5) 12
C4 H4A 0.9599 .
C5 N5 1.312(7) .
C5 N4 1.350(3) 3_565
C5 N4 1.350(3) .
N1 H1A 0.9001 .
N1 H1B 0.9001 .
N3 C1 1.346(4) 24
N3 Ag1 2.198(4) 8
N4 C5 1.350(3) 2_665
N5 H5A 0.9046 .
N6 H6A 0.9038 .
